data_1531626
loop_
_publ_author_name
'Karpinskii, O.G.'
'Kretova, M.A.'
'Shelimova, L.E.'
'Avilov, E.S.'
'Zemskov, V.S.'

_publ_section_title
;
 X-ray diffraction study of mixed-layer compounds in the (Pb Te) - (Bi2
 Te3) system
;
_journal_name_full 'Neorganicheskie Materialy'
_journal_page_first 24
_journal_page_last 32
_journal_volume 38
_journal_year 2002
_chemical_formula_sum 'Bi6 Pb Te10'
_chemical_name_systematic 'Pb Bi6 Te10'
_space_group_IT_number 166
_symmetry_space_group_name_Hall '-R 3 2"'
_symmetry_space_group_name_H-M 'R -3 m :H'
_cell_angle_alpha 90
_cell_angle_beta 90
_cell_angle_gamma 120
_cell_formula_units_Z 3
_cell_length_a 4.4029
_cell_length_b 4.4029
_cell_length_c 102.54
_cell_volume 1721.478
_citation_journal_id_ASTM NMATEI
_cod_data_source_file Karpinskii_NMATEI_2002_798.cif
_cod_data_source_block Bi6Pb1Te10
_cod_original_cell_volume 1721.479
_cod_original_formula_sum 'Bi6 Pb1 Te10'
_cod_database_code 1531626

loop_
_symmetry_equiv_pos_as_xyz
x,y,z
-y,x-y,z
-x+y,-x,z
y,x,-z
-x,-x+y,-z
x-y,-y,-z
-x,-y,-z
y,-x+y,-z
x-y,x,-z
-y,-x,z
x,x-y,z
-x+y,y,z
x+2/3,y+1/3,z+1/3
-y+2/3,x-y+1/3,z+1/3
-x+y+2/3,-x+1/3,z+1/3
y+2/3,x+1/3,-z+1/3
-x+2/3,-x+y+1/3,-z+1/3
x-y+2/3,-y+1/3,-z+1/3
-x+2/3,-y+1/3,-z+1/3
y+2/3,-x+y+1/3,-z+1/3
x-y+2/3,x+1/3,-z+1/3
-y+2/3,-x+1/3,z+1/3
x+2/3,x-y+1/3,z+1/3
-x+y+2/3,y+1/3,z+1/3
x+1/3,y+2/3,z+2/3
-y+1/3,x-y+2/3,z+2/3
-x+y+1/3,-x+2/3,z+2/3
y+1/3,x+2/3,-z+2/3
-x+1/3,-x+y+2/3,-z+2/3
x-y+1/3,-y+2/3,-z+2/3
-x+1/3,-y+2/3,-z+2/3
y+1/3,-x+y+2/3,-z+2/3
x-y+1/3,x+2/3,-z+2/3
-y+1/3,-x+2/3,z+2/3
x+1/3,x-y+2/3,z+2/3
-x+y+1/3,y+2/3,z+2/3

loop_
_atom_site_label
_atom_site_type_symbol
_atom_site_fract_x
_atom_site_fract_y
_atom_site_fract_z
_atom_site_occupancy
_atom_site_U_iso_or_equiv
Pb1 Pb+2 0 0 0 1 0.0
Bi1 Bi+3 0 0 0.2943 1 0.0
Bi2 Bi+3 0 0 0.2353 1 0.0
Te4 Te-2 0 0 0.1174 1 0.0
Bi3 Bi+3 0 0 0.4707 1 0.0
Te2 Te-2 0 0 0.0554 1 0.0
Te5 Te-2 0 0 0.1795 1 0.0
Te1 Te-2 0 0 0.3516 1 0.0
Te3 Te-2 0 0 0.4138 1 0.0
